data_7122459
loop_
_publ_author_name
'Krause, Jasmin'
'Alexandropoulos, Dimitris I.'
'Carrella, Luca M.'
'Rentschler, Eva'
'Stamatatos, Theocharis C.'

_publ_section_title
;
 Increasing the nuclearity and spin ground state in a new family of
 ferromagnetically-coupled {Ni<sub>10</sub>} disk-like complexes bearing
 exclusively end-on bridging azido ligands.
;
_journal_issue 88
_journal_name_full 'Chemical communications (Cambridge, England)'
_journal_page_first 12499
_journal_page_last 12502
_journal_paper_doi 10.1039/c8cc07722c
_journal_volume 54
_journal_year 2018
_chemical_formula_moiety 'C14 H21 N34 Ni4.29, C14 H21 N34 Ni5, Gd0.86 N5 O15, 6(C2 H3 N), 0.14(Gd), 0.71(Ni), 2(O)'
_chemical_formula_sum 'C40 H60 Gd N79 Ni10 O17'
_chemical_formula_weight 2664.02
_space_group_crystal_system triclinic
_space_group_IT_number 2
_space_group_name_Hall '-P 1'
_space_group_name_H-M_alt 'P -1'
_symmetry_space_group_name_Hall '-P 1'
_symmetry_space_group_name_H-M 'P -1'
_atom_sites_solution_hydrogens geom
_atom_sites_solution_primary direct
_audit_creation_date 2018-08-28
_audit_creation_method
;
Olex2 1.2
(compiled 2018.05.29 svn.r3508 for OlexSys, GUI svn.r5506)
;
_audit_update_record
;
2018-08-30 deposited with the CCDC.
2018-10-15 downloaded from the CCDC.
;
_cell_angle_alpha 105.722(4)
_cell_angle_beta 93.827(4)
_cell_angle_gamma 103.427(4)
_cell_formula_units_Z 2
_cell_length_a 11.1561(16)
_cell_length_b 17.898(3)
_cell_length_c 28.868(4)
_cell_measurement_reflns_used 8037
_cell_measurement_temperature 173.15(2)
_cell_measurement_theta_max 27.012
_cell_measurement_theta_min 2.182
_cell_volume 5344.8(14)
_computing_cell_refinement 'SAINT v8.34A (Bruker, 2013)'
_computing_data_reduction 'SAINT v8.34A (Bruker, 2013)'
_computing_molecular_graphics 'Olex2 (Dolomanov et al., 2009)'
_computing_publication_material 'Olex2 (Dolomanov et al., 2009)'
_computing_structure_refinement 'ShelXL (Sheldrick, 2015)'
_computing_structure_solution 'ShelXS (Sheldrick, 2008)'
_diffrn_ambient_temperature 173.15(2)
_diffrn_detector 'CCD plate'
_diffrn_detector_area_resol_mean 7.9
_diffrn_detector_type 'Bruker SMART APEX2 area detector'
_diffrn_measured_fraction_theta_full 0.997
_diffrn_measured_fraction_theta_max 0.997
_diffrn_measurement_device '\k-geometry diffractometer'
_diffrn_measurement_device_type 'Bruker SMART APEX2'
_diffrn_measurement_method '\k-geometry diffractometry'
_diffrn_radiation_monochromator graphite
_diffrn_radiation_probe x-ray
_diffrn_radiation_type MoK\a
_diffrn_radiation_wavelength 0.71073
_diffrn_reflns_av_R_equivalents 0.1057
_diffrn_reflns_av_unetI/netI 0.1652
_diffrn_reflns_Laue_measured_fraction_full 0.997
_diffrn_reflns_Laue_measured_fraction_max 0.997
_diffrn_reflns_limit_h_max 13
_diffrn_reflns_limit_h_min -13
_diffrn_reflns_limit_k_max 22
_diffrn_reflns_limit_k_min -21
_diffrn_reflns_limit_l_max 35
_diffrn_reflns_limit_l_min -35
_diffrn_reflns_number 47462
_diffrn_reflns_point_group_measured_fraction_full 0.997
_diffrn_reflns_point_group_measured_fraction_max 0.997
_diffrn_reflns_theta_full 26.000
_diffrn_reflns_theta_max 26.000
_diffrn_reflns_theta_min 0.740
_diffrn_source 'fine-focus sealed tube'
_exptl_absorpt_coefficient_mu 2.417
_exptl_absorpt_correction_T_max 0.7456
_exptl_absorpt_correction_T_min 0.5367
_exptl_absorpt_correction_type multi-scan
_exptl_absorpt_process_details
;
SADABS-2014/2 (Bruker,2014/2) was used for absorption correction.
wR2(int) was 0.1002 before and 0.0582 after correction.
The Ratio of minimum to maximum transmission is 0.7198.
The \l/2 correction factor is 0.00150.
;
_exptl_crystal_colour green
_exptl_crystal_colour_primary green
_exptl_crystal_density_diffrn 1.655
_exptl_crystal_description block
_exptl_crystal_F_000 2666
_exptl_crystal_size_max 0.25
_exptl_crystal_size_mid 0.17
_exptl_crystal_size_min 0.12
_refine_diff_density_max 2.359
_refine_diff_density_min -2.081
_refine_diff_density_rms 0.210
_refine_ls_extinction_method none
_refine_ls_goodness_of_fit_ref 1.064
_refine_ls_hydrogen_treatment constr
_refine_ls_matrix_type full
_refine_ls_number_parameters 1369
_refine_ls_number_reflns 20931
_refine_ls_number_restraints 196
_refine_ls_restrained_S_all 1.062
_refine_ls_R_factor_all 0.2260
_refine_ls_R_factor_gt 0.1433
_refine_ls_shift/su_max 0.002
_refine_ls_shift/su_mean 0.000
_refine_ls_structure_factor_coef Fsqd
_refine_ls_weighting_details 'w=1/[\s^2^(Fo^2^)+(0.0001P)^2^+282.1843P] where P=(Fo^2^+2Fc^2^)/3'
_refine_ls_weighting_scheme calc
_refine_ls_wR_factor_gt 0.2949
_refine_ls_wR_factor_ref 0.3313
_reflns_Friedel_coverage 0.000
_reflns_number_gt 10919
_reflns_number_total 20931
_reflns_threshold_expression 'I > 2\s(I)'
_cod_data_source_file c8cc07722c2.cif
_cod_data_source_block kj_200_gd_0m
_cod_depositor_comments 'Adding full bibliography for 7122459--7122462.cif.'
_cod_original_cell_volume 5344.8(13)
_cod_database_code 7122459
_shelx_shelxl_version_number 2016/6
_shelx_space_group_comment
;
The symmetry employed for this shelxl refinement is uniquely defined
by the following loop, which should always be used as a source of
symmetry information in preference to the above space-group names.
They are only intended as comments.
;
_shelx_estimated_absorpt_t_max 0.760
_shelx_estimated_absorpt_t_min 0.583
_olex2_refinement_description
;
1. Fixed Uiso
 At 1.5 times of:
  All C(H,H,H) groups
2. Restrained distances
 N75-C31
 2.6 with sigma of 0.02
 N74-C29
 2.6 with sigma of 0.02
 N80-C41
 2.6 with sigma of 0.02
 N77-C35
 2.6 with sigma of 0.02
 N78-C37
 2.6 with sigma of 0.02
 N79-C39
 2.6 with sigma of 0.02
 N69-O1
 1.25 with sigma of 0.02
3. Rigid bond restraints
 N7, N8, N9
 with sigma for 1-2 distances of 0.01 and sigma for 1-3 distances of 0.02
 N31, C7, C8
 with sigma for 1-2 distances of 0.01 and sigma for 1-3 distances of 0.02
 N30, C5, C6
 with sigma for 1-2 distances of 0.01 and sigma for 1-3 distances of 0.02
4. Uiso/Uaniso restraints and constraints
Uanis(C23) \\sim Ueq, Uanis(C24) \\sim Ueq, Uanis(C2) \\sim Ueq, Uanis(C5)
\\sim Ueq: with sigma of 0.01 and sigma for terminal atoms of 0.02
Uanis(C7) \\sim Ueq: with sigma of 0.01 and sigma for terminal atoms of 0.02
Uanis(N7) \\sim Ueq: with sigma of 0.05 and sigma for terminal atoms of 0.1
Uanis(N10) \\sim Ueq: with sigma of 0.01 and sigma for terminal atoms of 0.02
Uanis(N1) \\sim Ueq: with sigma of 0.01 and sigma for terminal atoms of 0.02
Uanis(N35) \\sim Ueq: with sigma of 0.01 and sigma for terminal atoms of 0.02
Uanis(N47) \\sim Ueq: with sigma of 0.01 and sigma for terminal atoms of 0.02
Uanis(N59) \\sim Ueq: with sigma of 0.01 and sigma for terminal atoms of 0.02
Uanis(N58) \\sim Ueq: with sigma of 0.01 and sigma for terminal atoms of 0.02
Uanis(N73) \\sim Ueq: with sigma of 0.01 and sigma for terminal atoms of 0.02
Uanis(O9) \\sim Ueq: with sigma of 0.005 and sigma for terminal atoms of 0.01
Uanis(O6) \\sim Ueq, Uanis(N70) \\sim Ueq: with sigma of 0.01 and sigma for
terminal atoms of 0.02
Uanis(Ni3) \\sim Ueq: with sigma of 0.05 and sigma for terminal atoms of 0.1
Uanis(N74) \\sim Ueq, Uanis(N75) \\sim Ueq, Uanis(N24) \\sim Ueq, Uanis(N23)
\\sim Ueq, Uanis(N18) \\sim Ueq: with sigma of 0.01 and sigma for terminal
atoms of 0.02
Uanis(C8) \\sim Ueq, Uanis(C7) \\sim Ueq, Uanis(C6) \\sim Ueq, Uanis(C12) \\sim
Ueq, Uanis(C32) \\sim Ueq, Uanis(C30) \\sim Ueq, Uanis(C36) \\sim Ueq: with
sigma of 0.01 and sigma for terminal atoms of 0.02
Uanis(O16) \\sim Ueq, Uanis(O17) \\sim Ueq: with sigma of 0.01 and sigma for
terminal atoms of 0.02
5. Others
 Sof(Gd0A)=Sof(Ni1A)=Sof(Ni2A)=Sof(Ni3A)=Sof(Ni4A)=Sof(Ni5A)=1-FVAR(1)
 Sof(Ni5)=Sof(Ni4)=Sof(Ni1)=Sof(Ni3)=Sof(Ni2)=Sof(Gd1)=FVAR(1)
6.a Idealised Me refined as rotating group:
 C14(H14A,H14B,H14C), C12(H12A,H12B,H12C), C10(H10A,H10B,H10C), C8(H8A,H8B,
 H8C), C6(H6A,H6B,H6C), C4(H4A,H4B,H4C), C2(H2A,H2B,H2C), C16(H16A,H16B,H16C),
 C18(H18A,H18B,H18C), C20(H20A,H20B,H20C), C22(H22A,H22B,H22C), C24(H24A,H24B,
 H24C), C26(H26A,H26B,H26C), C28(H28A,H28B,H28C), C37(H37A,H37B,H37C), C29(H29A,
 H29B,H29C), C41(H41A,H41B,H41C), C35(H35A,H35B,H35C), C39(H39A,H39B,H39C),
 C31(H31A,H31B,H31C)
;
_olex2_submission_special_instructions 'No special instructions were received'

loop_
_space_group_symop_operation_xyz
'x, y, z'
'-x, -y, -z'

loop_
_atom_site_label
_atom_site_type_symbol
_atom_site_fract_x
_atom_site_fract_y
_atom_site_fract_z
_atom_site_U_iso_or_equiv
_atom_site_adp_type
_atom_site_occupancy
_atom_site_site_symmetry_order
_atom_site_calc_flag
_atom_site_refinement_flags_posn
_atom_site_refinement_flags_adp
_atom_site_refinement_flags_occupancy
_atom_site_disorder_assembly
_atom_site_disorder_group
Ni5 Ni -0.1208(3) 0.1343(2) 0.91591(14) 0.0292(8) Uani 0.858(3) 1 d . . P A -1
Ni4 Ni 0.1111(3) 0.26734(17) 0.98599(11) 0.0278(7) Uani 0.858(3) 1 d . . P A -1
Ni1 Ni 0.0388(4) 0.0890(2) 0.99621(15) 0.0173(8) Uani 0.858(3) 1 d . . P A -1
Ni3 Ni 0.2718(3) 0.22084(16) 1.06629(9) 0.0244(6) Uani 0.858(3) 1 d . U P A -1
Ni2 Ni 0.2024(3) 0.0414(2) 1.07452(11) 0.0212(7) Uani 0.858(3) 1 d . . P A -1
N22 N -0.0750(18) 0.2485(11) 0.9666(7) 0.050(5) Uani 1 1 d . . . A -1
N23 N -0.132(2) 0.2965(15) 0.9650(9) 0.079(7) Uani 1 1 d . U . A -1
N24 N -0.179(3) 0.347(2) 0.9622(14) 0.138(12) Uani 1 1 d . U . A -1
N4 N -0.1489(12) 0.0789(8) 0.9724(5) 0.021(3) Uani 1 1 d . . . A -1
N5 N -0.2284(16) 0.0994(10) 0.9978(6) 0.038(4) Uani 1 1 d . . . A -1
N6 N -0.2975(18) 0.1207(13) 1.0213(9) 0.067(6) Uani 1 1 d . . . A -1
N25 N -0.1533(15) 0.0140(10) 0.8723(6) 0.042(4) Uani 1 1 d . . . A -1
N26 N -0.2194(17) -0.0082(13) 0.8352(7) 0.054(5) Uani 1 1 d . . . A -1
N27 N -0.283(2) -0.0302(16) 0.7989(9) 0.088(8) Uani 1 1 d . . . A -1
N7 N 0.0673(12) 0.1443(8) 0.9399(6) 0.026(3) Uani 1 1 d . U . A -1
N8 N 0.1348(14) 0.1295(9) 0.9083(6) 0.033(4) Uani 1 1 d . U . A -1
N9 N 0.1923(18) 0.1173(12) 0.8792(7) 0.052(5) Uani 1 1 d . U . A -1
N10 N 0.0700(15) 0.2050(11) 1.0419(7) 0.044(4) Uani 1 1 d . U . A -1
N11 N 0.0143(17) 0.2345(10) 1.0713(7) 0.043(5) Uani 1 1 d . . . A -1
N12 N -0.038(2) 0.2606(14) 1.0997(8) 0.068(6) Uani 1 1 d . . . A -1
N19 N 0.2849(16) 0.2666(10) 1.0070(7) 0.047(5) Uani 1 1 d . . . A -1
N20 N 0.378(2) 0.2958(13) 0.9915(7) 0.068(6) Uani 1 1 d . . . A -1
N21 N 0.468(3) 0.3237(18) 0.9781(10) 0.107(10) Uani 1 1 d . . . A -1
N1 N -0.0060(11) -0.0291(8) 0.9505(5) 0.019(3) Uani 1 1 d . U . A -1
N2 N 0.0516(13) -0.0521(8) 0.9168(6) 0.026(3) Uani 1 1 d . . . A -1
N3 N 0.1020(17) -0.0724(12) 0.8854(7) 0.054(5) Uani 1 1 d . . . A -1
N13 N 0.2249(14) 0.0985(8) 1.0180(5) 0.026(3) Uani 1 1 d . . . A -1
N14 N 0.3026(13) 0.0861(9) 0.9903(5) 0.029(3) Uani 1 1 d . . . A -1
N15 N 0.3721(18) 0.0756(13) 0.9652(7) 0.058(5) Uani 1 1 d . . . A -1
N16 N 0.2259(19) 0.1602(11) 1.1142(6) 0.053(5) Uani 1 1 d . . . A -1
N17 N 0.2276(19) 0.1852(13) 1.1572(8) 0.059(5) Uani 1 1 d . . . A -1
N18 N 0.221(3) 0.2050(19) 1.1974(11) 0.116(10) Uani 1 1 d . U . A -1
N34 N -0.3077(18) 0.1343(12) 0.9004(7) 0.053(5) Uani 1 1 d . . . A -1
N33 N -0.0777(18) 0.1766(13) 0.8565(7) 0.060(6) Uani 1 1 d . . . A -1
N32 N 0.1685(18) 0.3067(11) 0.9285(7) 0.054(5) Uani 1 1 d . . . A -1
N31 N 0.123(3) 0.3776(14) 1.0311(11) 0.098(9) Uani 1 1 d . U . A -1
N30 N 0.295(2) 0.3261(13) 1.1170(8) 0.071(6) Uani 1 1 d . U . A -1
N29 N 0.4560(18) 0.2384(13) 1.0743(7) 0.059(6) Uani 1 1 d . . . A -1
N28 N 0.3861(15) 0.0510(10) 1.0892(6) 0.038(4) Uani 1 1 d . . . A -1
C13 C -0.399(2) 0.1464(15) 0.8906(8) 0.049(6) Uani 1 1 d . . . A -1
C14 C -0.516(2) 0.168(2) 0.8786(10) 0.079(9) Uani 1 1 d . . . A -1
H14A H -0.518592 0.176075 0.846258 0.119 Uiso 1 1 calc GR . . A -1
H14B H -0.518656 0.218091 0.902753 0.119 Uiso 1 1 calc GR . . A -1
H14C H -0.587932 0.124907 0.878900 0.119 Uiso 1 1 calc GR . . A -1
C11 C -0.078(3) 0.198(2) 0.8246(11) 0.103(14) Uani 1 1 d . . . A -1
C12 C -0.072(4) 0.237(2) 0.7862(12) 0.121(13) Uani 1 1 d . U . A -1
H12A H 0.015342 0.257666 0.782649 0.182 Uiso 1 1 calc GR . . A -1
H12B H -0.111466 0.281290 0.794496 0.182 Uiso 1 1 calc GR . . A -1
H12C H -0.115457 0.197555 0.755555 0.182 Uiso 1 1 calc GR . . A -1
C9 C 0.225(3) 0.3117(15) 0.8984(9) 0.061(7) Uani 1 1 d . . . A -1
C10 C 0.298(2) 0.310(2) 0.8561(10) 0.090(11) Uani 1 1 d . . . A -1
H10A H 0.243984 0.310543 0.827992 0.135 Uiso 1 1 calc GR . . A -1
H10B H 0.327087 0.261193 0.848055 0.135 Uiso 1 1 calc GR . . A -1
H10C H 0.369129 0.357378 0.864902 0.135 Uiso 1 1 calc GR . . A -1
C7 C 0.115(3) 0.433(2) 1.0601(14) 0.099(10) Uani 1 1 d . U . A -1
C8 C 0.155(4) 0.517(3) 1.1043(16) 0.155(15) Uani 1 1 d . U . A -1
H8A H 0.124914 0.558486 1.094198 0.232 Uiso 1 1 calc GR . . A -1
H8B H 0.245475 0.534677 1.112437 0.232 Uiso 1 1 calc GR . . A -1
H8C H 0.117339 0.508894 1.132934 0.232 Uiso 1 1 calc GR . . A -1
C5 C 0.331(3) 0.3850(18) 1.1485(11) 0.076(7) Uani 1 1 d . U . A -1
C6 C 0.392(4) 0.464(2) 1.1909(13) 0.125(12) Uani 1 1 d . U . A -1
H6A H 0.327292 0.488240 1.204556 0.188 Uiso 1 1 calc GR . . A -1
H6B H 0.449024 0.502025 1.178334 0.188 Uiso 1 1 calc GR . . A -1
H6C H 0.438923 0.451055 1.216356 0.188 Uiso 1 1 calc GR . . A -1
C3 C 0.558(2) 0.2723(14) 1.0787(7) 0.052(6) Uani 1 1 d . . . A -1
C4 C 0.694(2) 0.3125(16) 1.0834(12) 0.081(9) Uani 1 1 d . . . A -1
H4A H 0.706962 0.346604 1.061789 0.121 Uiso 1 1 calc GR . . A -1
H4B H 0.740419 0.271510 1.074466 0.121 Uiso 1 1 calc GR . . A -1
H4C H 0.724357 0.345636 1.117083 0.121 Uiso 1 1 calc GR . . A -1
C1 C 0.4902(19) 0.0703(13) 1.1062(7) 0.037(5) Uani 1 1 d . . . A -1
C2 C 0.614(2) 0.0957(17) 1.1274(10) 0.071(8) Uani 1 1 d . U . A -1
H2A H 0.666046 0.116304 1.105350 0.106 Uiso 1 1 calc GR . . A -1
H2B H 0.639400 0.050348 1.133943 0.106 Uiso 1 1 calc GR . . A -1
H2C H 0.622869 0.138433 1.158025 0.106 Uiso 1 1 calc GR . . A -1
Ni6 Ni 0.4796(2) -0.08814(13) 0.50613(8) 0.0216(5) Uani 1 1 d . . . . .
Ni7 Ni 0.7000(2) 0.05666(13) 0.57529(8) 0.0247(5) Uani 1 1 d . . . . .
Ni8 Ni 0.7377(2) 0.23457(14) 0.56473(8) 0.0252(5) Uani 1 1 d . . . . .
Ni9 Ni 0.5596(2) 0.26432(14) 0.48169(8) 0.0276(5) Uani 1 1 d . . . . .
Ni10 Ni 0.3482(2) 0.11654(14) 0.40907(8) 0.0281(5) Uani 1 1 d . . . . .
N41 N 0.4627(12) -0.2045(9) 0.4622(5) 0.023(3) Uani 1 1 d . . . . .
N42 N 0.5273(13) -0.2238(9) 0.4320(6) 0.028(3) Uani 1 1 d . . . . .
N43 N 0.5905(17) -0.2424(13) 0.4029(7) 0.059(6) Uani 1 1 d . . . . .
N35 N 0.6705(13) -0.0645(8) 0.5318(5) 0.022(3) Uani 1 1 d . U . . .
N36 N 0.7529(14) -0.0840(10) 0.5065(5) 0.031(4) Uani 1 1 d . . . . .
N37 N 0.8262(15) -0.1049(11) 0.4850(6) 0.048(5) Uani 1 1 d . . . . .
N47 N 0.5033(12) 0.0315(8) 0.5489(4) 0.017(3) Uani 1 1 d . U . . .
N48 N 0.4407(14) 0.0476(10) 0.5829(5) 0.031(4) Uani 1 1 d . . . . .
N49 N 0.3849(17) 0.0652(12) 0.6144(6) 0.051(5) Uani 1 1 d . . . . .
N59 N 0.6690(14) 0.0035(9) 0.6310(5) 0.030(3) Uani 1 1 d . U . . .
N60 N 0.7358(17) 0.0296(10) 0.6679(7) 0.045(4) Uani 1 1 d . . . . .
N61 N 0.801(3) 0.0545(13) 0.7036(8) 0.086(9) Uani 1 1 d . . . . .
N44 N 0.7137(13) 0.1118(8) 0.5190(5) 0.022(3) Uani 1 1 d . . . . .
N45 N 0.7901(13) 0.1004(9) 0.4902(6) 0.028(3) Uani 1 1 d . . . . .
N46 N 0.8626(17) 0.0885(13) 0.4661(6) 0.055(5) Uani 1 1 d . . . . .
N50 N 0.7037(15) 0.1726(8) 0.6148(5) 0.029(3) Uani 1 1 d . . . . .
N51 N 0.6913(15) 0.1952(10) 0.6560(6) 0.035(4) Uani 1 1 d . . . . .
N52 N 0.674(2) 0.2171(12) 0.6960(7) 0.068(6) Uani 1 1 d . . . . .
N53 N 0.7460(14) 0.2798(9) 0.5062(5) 0.030(4) Uani 1 1 d . . . . .
N54 N 0.8345(16) 0.3032(10) 0.4877(6) 0.036(4) Uani 1 1 d . . . . .
N55 N 0.9177(17) 0.3261(15) 0.4711(8) 0.068(7) Uani 1 1 d . . . . .
N38 N 0.5430(13) 0.1418(9) 0.4373(5) 0.025(3) Uani 1 1 d . . . . .
N39 N 0.6097(14) 0.1324(10) 0.4052(6) 0.033(4) Uani 1 1 d . . . . .
N40 N 0.6751(16) 0.1250(12) 0.3768(6) 0.052(5) Uani 1 1 d . . . . .
N56 N 0.3730(14) 0.2313(9) 0.4570(5) 0.029(3) Uani 1 1 d . . . . .
N57 N 0.3171(16) 0.2774(9) 0.4488(6) 0.036(4) Uani 1 1 d . . . . .
N58 N 0.2642(19) 0.3200(12) 0.4400(7) 0.058(5) Uani 1 1 d . U . . .
N62 N 0.8916(15) 0.0772(9) 0.5900(6) 0.031(4) Uani 1 1 d . . . . .
N63 N 0.9279(16) 0.2594(10) 0.5732(5) 0.034(4) Uani 1 1 d . . . . .
N64 N 0.7364(16) 0.3376(10) 0.6166(6) 0.040(4) Uani 1 1 d . . . . .
N65 N 0.5516(17) 0.3743(10) 0.5258(6) 0.041(4) Uani 1 1 d . . . . .
N66 N 0.6099(16) 0.3100(9) 0.4262(5) 0.033(4) Uani 1 1 d . . . . .
N67 N 0.3979(14) 0.1556(10) 0.3488(6) 0.035(4) Uani 1 1 d . . . . .
N68 N 0.1584(15) 0.1067(10) 0.3893(6) 0.038(4) Uani 1 1 d . . . . .
C15 C 0.9918(19) 0.0964(12) 0.6080(7) 0.034(4) Uani 1 1 d . . . . .
C16 C 1.1176(19) 0.1186(18) 0.6285(10) 0.070(8) Uani 1 1 d . . . . .
H16A H 1.159222 0.078849 0.611428 0.106 Uiso 1 1 calc GR . . . .
H16B H 1.122835 0.121023 0.662949 0.106 Uiso 1 1 calc GR . . . .
H16C H 1.158338 0.171555 0.625540 0.106 Uiso 1 1 calc GR . . . .
C17 C 1.0304(18) 0.2836(12) 0.5696(7) 0.036(5) Uani 1 1 d . . . . .
C18 C 1.1615(17) 0.3146(15) 0.5650(8) 0.052(6) Uani 1 1 d . . . . .
H18A H 1.187924 0.273982 0.540682 0.078 Uiso 1 1 calc GR . . . .
H18B H 1.212796 0.327129 0.596444 0.078 Uiso 1 1 calc GR . . . .
H18C H 1.171467 0.363527 0.554943 0.078 Uiso 1 1 calc GR . . . .
C19 C 0.727(2) 0.3725(15) 0.6540(8) 0.050(6) Uani 1 1 d . . . . .
C20 C 0.723(2) 0.4270(15) 0.7052(8) 0.061(7) Uani 1 1 d . . . . .
H20A H 0.636435 0.425532 0.709696 0.091 Uiso 1 1 calc GR . . . .
H20B H 0.769494 0.482280 0.708539 0.091 Uiso 1 1 calc GR . . . .
H20C H 0.760740 0.407653 0.729783 0.091 Uiso 1 1 calc GR . . . .
C21 C 0.5339(17) 0.4323(11) 0.5476(7) 0.031(4) Uani 1 1 d . . . . .
C22 C 0.507(3) 0.5082(14) 0.5724(8) 0.063(7) Uani 1 1 d . . . . .
H22A H 0.541671 0.549059 0.556752 0.095 Uiso 1 1 calc GR . . . .
H22B H 0.544421 0.525924 0.606545 0.095 Uiso 1 1 calc GR . . . .
H22C H 0.416662 0.500420 0.570583 0.095 Uiso 1 1 calc GR . . . .
C23 C 0.6671(18) 0.3337(12) 0.4002(7) 0.036(5) Uani 1 1 d . U . . .
C24 C 0.745(2) 0.3681(16) 0.3688(9) 0.067(7) Uani 1 1 d . U . . .
H24A H 0.692938 0.380428 0.344685 0.101 Uiso 1 1 calc GR . . . .
H24B H 0.789158 0.329456 0.352131 0.101 Uiso 1 1 calc GR . . . .
H24C H 0.805664 0.417555 0.388397 0.101 Uiso 1 1 calc GR . . . .
C25 C 0.4403(19) 0.1699(12) 0.3175(8) 0.039(5) Uani 1 1 d . . . . .
C26 C 0.501(2) 0.1862(17) 0.2772(8) 0.067(7) Uani 1 1 d . . . . .
H26A H 0.464664 0.142307 0.247424 0.100 Uiso 1 1 calc GR . . . .
H26B H 0.590236 0.190496 0.283807 0.100 Uiso 1 1 calc GR . . . .
H26C H 0.489883 0.236817 0.273063 0.100 Uiso 1 1 calc GR . . . .
C27 C 0.076(2) 0.1279(14) 0.3837(7) 0.044(5) Uani 1 1 d . . . . .
C28 C -0.035(3) 0.148(2) 0.3757(13) 0.105(13) Uani 1 1 d . . . . .
H28A H -0.035315 0.168194 0.347310 0.157 Uiso 1 1 calc GR . . . .
H28B H -0.043763 0.190145 0.404340 0.157 Uiso 1 1 calc GR . . . .
H28C H -0.105463 0.100612 0.369971 0.157 Uiso 1 1 calc GR . . . .
Gd1 Gd 0.18762(13) 0.48593(8) 0.73495(5) 0.0436(4) Uani 0.858(3) 1 d . . P A 1
O2 O 0.3054(16) 0.4782(11) 0.6642(6) 0.063(5) Uani 1 1 d . . . A 1
O3 O 0.4653(18) 0.4249(12) 0.6577(8) 0.079(6) Uani 1 1 d . . . A 1
O14 O 0.1440(13) 0.3441(9) 0.6878(6) 0.056(4) Uani 1 1 d . . . A 1
O13 O -0.0081(17) 0.3800(10) 0.7211(6) 0.063(5) Uani 1 1 d . . . A 1
O15 O -0.0313(16) 0.2513(10) 0.6814(6) 0.069(5) Uani 1 1 d . . . A 1
O4 O 0.212(2) 0.4155(14) 0.7950(9) 0.107(9) Uani 1 1 d . . . A 1
O5 O 0.105(2) 0.5084(15) 0.8144(7) 0.106(9) Uani 1 1 d . . . A 1
O6 O 0.120(3) 0.4309(19) 0.8640(12) 0.154(11) Uani 1 1 d . U . A 1
O8 O 0.2900(18) 0.6293(12) 0.7388(6) 0.082(6) Uani 1 1 d . . . A 1
O9 O 0.409(2) 0.7146(15) 0.8038(9) 0.103(7) Uani 1 1 d . U . A 1
O10 O 0.0176(18) 0.5551(10) 0.7374(8) 0.072(5) Uani 1 1 d . . . A 1
O11 O 0.0634(15) 0.5022(10) 0.6647(6) 0.057(4) Uani 1 1 d . . . A 1
O12 O -0.082(2) 0.5691(16) 0.6727(10) 0.120(9) Uani 1 1 d . . . A 1
N69 N 0.386(2) 0.4509(11) 0.6825(7) 0.060(6) Uani 1 1 d D . . A 1
N73 N 0.035(2) 0.3217(13) 0.6950(8) 0.060(5) Uani 1 1 d . U . A 1
N70 N 0.151(3) 0.458(2) 0.8250(12) 0.111(10) Uani 1 1 d . U . A 1
N72 N 0.001(2) 0.5452(15) 0.6908(10) 0.074(7) Uani 1 1 d . . . A 1
N78 N -0.212(2) 0.5097(13) 0.4743(9) 0.085(8) Uani 1 1 d D . . . .
C38 C -0.162(3) 0.5120(15) 0.5134(10) 0.065(7) Uani 1 1 d . . . . .
C37 C -0.115(3) 0.519(2) 0.5602(10) 0.108(13) Uani 1 1 d D . . . .
H37A H -0.024770 0.526904 0.562632 0.163 Uiso 1 1 calc GR . . . .
H37B H -0.153244 0.470405 0.568608 0.163 Uiso 1 1 calc GR . . . .
H37C H -0.133637 0.565698 0.582726 0.163 Uiso 1 1 calc GR . . . .
N74 N 0.144(4) 0.114(2) 0.7565(15) 0.170(16) Uani 1 1 d D U . . .
C30 C 0.109(5) 0.037(3) 0.7532(19) 0.157(18) Uani 1 1 d . U . . .
C29 C 0.031(3) -0.0219(19) 0.7697(10) 0.099(12) Uani 1 1 d D . . . .
H29A H 0.015065 -0.074493 0.745360 0.149 Uiso 1 1 calc GR . . . .
H29B H -0.047962 -0.007942 0.774963 0.149 Uiso 1 1 calc GR . . . .
H29C H 0.071712 -0.023892 0.800355 0.149 Uiso 1 1 calc GR . . . .
N80 N 0.133(4) 0.777(2) 0.7102(11) 0.149(16) Uani 1 1 d D . . . .
C42 C 0.114(3) 0.7651(18) 0.7452(14) 0.080(9) Uani 1 1 d . . . . .
C41 C 0.092(4) 0.752(2) 0.7921(9) 0.108(12) Uani 1 1 d D . . . .
H41A H 0.003436 0.725618 0.790702 0.162 Uiso 1 1 calc GR . . . .
H41B H 0.114533 0.803373 0.817621 0.162 Uiso 1 1 calc GR . . . .
H41C H 0.142249 0.717103 0.799229 0.162 Uiso 1 1 calc GR . . . .
N77 N -0.413(3) 0.616(2) 0.6986(14) 0.181(18) Uani 1 1 d D . . . .
C36 C -0.321(4) 0.663(3) 0.6918(15) 0.107(13) Uani 1 1 d . U . . .
C35 C -0.216(2) 0.7116(18) 0.6841(8) 0.071(8) Uani 1 1 d D . . . .
H35A H -0.236416 0.733586 0.657844 0.107 Uiso 1 1 calc GR . . . .
H35B H -0.154888 0.680695 0.674964 0.107 Uiso 1 1 calc GR . . . .
H35C H -0.181083 0.755758 0.713889 0.107 Uiso 1 1 calc GR . . . .
N79 N 0.638(4) 0.020(2) 0.2177(14) 0.163(16) Uani 1 1 d D . . . .
C40 C 0.580(4) -0.016(3) 0.2417(13) 0.105(13) Uani 1 1 d . . . . .
C39 C 0.513(4) -0.053(2) 0.2724(13) 0.131(16) Uani 1 1 d D . . . .
H39A H 0.457318 -0.104982 0.253068 0.196 Uiso 1 1 calc GR . . . .
H39B H 0.464306 -0.018645 0.289737 0.196 Uiso 1 1 calc GR . . . .
H39C H 0.571550 -0.062464 0.295895 0.196 Uiso 1 1 calc GR . . . .
N75 N 0.574(4) 0.322(3) 0.8044(17) 0.24(2) Uani 1 1 d D U . . .
C32 C 0.488(4) 0.289(2) 0.7682(15) 0.105(11) Uani 1 1 d . U . . .
C31 C 0.398(3) 0.2565(19) 0.7298(16) 0.15(2) Uani 1 1 d D . . . .
H31A H 0.412993 0.207130 0.709003 0.223 Uiso 1 1 calc GR . . . .
H31B H 0.399049 0.294971 0.711190 0.223 Uiso 1 1 calc GR . . . .
H31C H 0.317254 0.243885 0.741120 0.223 Uiso 1 1 calc GR . . . .
O7 O 0.342(2) 0.5939(12) 0.8022(6) 0.093(7) Uani 1 1 d . . . A 1
O1 O 0.3878(17) 0.4527(12) 0.7271(6) 0.075(6) Uani 1 1 d D . . A 1
N71 N 0.345(2) 0.6477(13) 0.7848(9) 0.073(7) Uani 1 1 d . . . A 1
Gd0A Gd 0.3514(11) 0.5327(7) 0.7694(4) 0.077(4) Uiso 0.142(3) 1 d . . P A -2
Ni1A Ni 0.010(3) 0.088(2) 0.9868(11) 0.027(9) Uiso 0.142(3) 1 d . . P A -2
Ni2A Ni 0.170(2) 0.0539(15) 1.0713(9) 0.027(7) Uiso 0.142(3) 1 d . . P A -2
Ni3A Ni 0.2096(19) 0.2321(11) 1.0567(7) 0.032(4) Uiso 0.142(3) 1 d . . P A -2
Ni4A Ni 0.050(2) 0.2612(12) 0.9702(8) 0.037(5) Uiso 0.142(3) 1 d . . P A -2
Ni5A Ni -0.1532(19) 0.1189(13) 0.8980(8) 0.023(5) Uiso 0.142(3) 1 d . . P A -2
O16 O 0.682(3) 0.4897(19) 1.0209(13) 0.167(12) Uani 1 1 d . U . B 1
O17 O 0.528(5) 0.492(3) 1.0814(18) 0.27(2) Uani 1 1 d . U . C 2

loop_
_atom_site_aniso_label
_atom_site_aniso_U_11
_atom_site_aniso_U_22
_atom_site_aniso_U_33
_atom_site_aniso_U_23
_atom_site_aniso_U_13
_atom_site_aniso_U_12
Ni5 0.0201(16) 0.043(2) 0.0267(18) 0.0200(16) -0.0038(14) 0.0021(14)
Ni4 0.0257(16) 0.0282(16) 0.0317(16) 0.0128(13) 0.0047(13) 0.0065(13)
Ni1 0.0125(18) 0.0227(17) 0.0174(18) 0.0063(14) 0.0011(15) 0.0057(14)
Ni3 0.0212(14) 0.0264(15) 0.0217(14) 0.0056(12) 0.0007(11) 0.0010(12)
Ni2 0.0151(16) 0.0286(17) 0.0229(16) 0.0116(13) 0.0001(12) 0.0078(14)
N22 0.074(13) 0.053(12) 0.057(12) 0.035(10) 0.037(10) 0.050(11)
N23 0.075(10) 0.079(10) 0.093(11) 0.026(8) 0.017(8) 0.038(8)
N24 0.133(18) 0.121(18) 0.19(2) 0.051(15) 0.036(15) 0.088(15)
N4 0.018(7) 0.019(7) 0.029(8) 0.013(6) -0.001(6) 0.002(6)
N5 0.046(10) 0.046(11) 0.043(10) 0.034(9) 0.020(9) 0.025(9)
N6 0.053(12) 0.075(15) 0.101(18) 0.042(14) 0.044(12) 0.043(12)
N25 0.033(9) 0.039(10) 0.045(11) 0.017(9) -0.007(8) -0.010(8)
N26 0.043(11) 0.076(15) 0.033(11) 0.024(11) -0.016(9) -0.008(10)
N27 0.091(18) 0.09(2) 0.057(15) 0.028(14) -0.011(14) -0.019(15)
N7 0.014(7) 0.021(8) 0.053(10) 0.020(7) 0.018(6) 0.007(6)
N8 0.033(9) 0.029(9) 0.032(9) 0.004(8) 0.006(6) 0.005(7)
N9 0.060(12) 0.060(13) 0.042(11) 0.026(10) 0.029(9) 0.008(10)
N10 0.037(7) 0.052(8) 0.052(8) 0.016(7) 0.021(6) 0.023(6)
N11 0.054(11) 0.043(11) 0.055(12) 0.032(9) 0.035(10) 0.029(9)
N12 0.067(14) 0.094(18) 0.062(14) 0.034(13) 0.041(12) 0.037(13)
N19 0.044(11) 0.028(10) 0.060(12) 0.010(9) 0.022(9) -0.011(8)
N20 0.072(15) 0.065(15) 0.046(13) 0.005(11) 0.008(11) -0.009(12)
N21 0.085(19) 0.12(2) 0.10(2) 0.047(19) 0.038(16) -0.023(17)
N1 0.011(5) 0.029(6) 0.021(6) 0.008(5) 0.008(5) 0.010(5)
N2 0.020(7) 0.019(8) 0.036(9) 0.002(7) 0.003(7) 0.006(6)
N3 0.056(12) 0.058(13) 0.057(12) 0.028(11) 0.041(10) 0.012(10)
N13 0.037(9) 0.012(7) 0.019(8) -0.003(6) -0.002(7) 0.002(6)
N14 0.021(8) 0.037(9) 0.026(8) 0.004(7) 0.003(7) 0.005(7)
N15 0.049(12) 0.081(16) 0.049(12) 0.019(11) 0.014(10) 0.023(11)
N16 0.078(14) 0.036(11) 0.027(10) -0.005(8) 0.015(9) -0.008(10)
N17 0.068(14) 0.062(14) 0.046(13) 0.019(11) 0.023(11) 0.007(11)
N18 0.144(18) 0.113(17) 0.073(15) 0.016(13) 0.022(14) 0.012(14)
N34 0.048(12) 0.059(13) 0.057(13) 0.025(11) -0.002(10) 0.019(10)
N33 0.051(12) 0.083(16) 0.054(13) 0.043(12) 0.010(10) 0.005(11)
N32 0.066(13) 0.049(12) 0.059(13) 0.026(11) 0.033(11) 0.019(10)
N31 0.15(3) 0.048(13) 0.12(2) 0.054(12) 0.05(2) 0.027(16)
N30 0.088(16) 0.047(12) 0.064(14) 0.019(9) -0.020(12) -0.005(12)
N29 0.046(12) 0.072(15) 0.036(11) 0.001(10) -0.001(9) -0.012(11)
N28 0.036(10) 0.048(11) 0.032(9) 0.014(8) -0.006(7) 0.016(8)
C13 0.039(12) 0.083(18) 0.046(13) 0.045(13) 0.010(10) 0.023(12)
C14 0.062(17) 0.13(3) 0.068(19) 0.043(19) 0.005(14) 0.048(18)
C11 0.08(2) 0.13(3) 0.062(19) 0.06(2) -0.044(16) -0.06(2)
C12 0.14(2) 0.12(2) 0.087(18) 0.052(16) 0.003(15) -0.005(15)
C9 0.081(19) 0.055(16) 0.049(15) 0.028(13) 0.009(14) 0.004(14)
C10 0.063(18) 0.16(3) 0.067(19) 0.08(2) 0.026(15) 0.006(19)
C7 0.107(13) 0.091(12) 0.102(13) 0.032(8) 0.022(9) 0.025(9)
C8 0.17(2) 0.123(18) 0.15(2) 0.006(13) 0.029(17) 0.053(17)
C5 0.082(11) 0.067(10) 0.076(11) 0.011(7) 0.008(8) 0.027(8)
C6 0.124(19) 0.112(17) 0.104(17) -0.014(12) -0.011(15) 0.023(15)
C3 0.074(17) 0.038(13) 0.023(11) -0.011(10) 0.000(11) -0.004(12)
C4 0.064(18) 0.060(18) 0.11(3) 0.017(18) 0.050(17) 0.009(14)
C1 0.037(12) 0.049(13) 0.029(11) 0.019(10) 0.018(9) 0.005(10)
C2 0.031(10) 0.080(15) 0.079(15) 0.004(12) 0.001(10) -0.005(10)
Ni6 0.0234(11) 0.0228(11) 0.0194(11) 0.0059(9) 0.0068(9) 0.0071(9)
Ni7 0.0274(12) 0.0231(12) 0.0242(12) 0.0079(10) 0.0059(10) 0.0061(10)
Ni8 0.0262(12) 0.0245(12) 0.0255(12) 0.0092(10) 0.0074(10) 0.0046(10)
Ni9 0.0281(12) 0.0246(13) 0.0284(13) 0.0091(11) 0.0005(10) 0.0035(10)
Ni10 0.0313(13) 0.0244(13) 0.0273(13) 0.0078(10) 0.0014(10) 0.0051(10)
N41 0.011(6) 0.042(9) 0.018(7) 0.008(7) 0.011(6) 0.008(6)
N42 0.019(7) 0.024(8) 0.034(9) 0.010(7) 0.002(7) -0.007(6)
N43 0.046(11) 0.072(15) 0.064(14) 0.011(11) 0.032(10) 0.028(11)
N35 0.028(6) 0.027(6) 0.014(6) 0.009(5) 0.009(5) 0.008(5)
N36 0.029(8) 0.043(10) 0.023(8) 0.010(7) 0.011(7) 0.009(7)
N37 0.031(9) 0.062(13) 0.042(11) -0.003(9) 0.014(8) 0.011(9)
N47 0.021(6) 0.025(6) 0.006(5) 0.004(5) 0.008(5) 0.007(5)
N48 0.029(8) 0.045(10) 0.023(8) 0.015(8) 0.013(7) 0.011(7)
N49 0.060(12) 0.063(13) 0.041(11) 0.010(10) 0.035(10) 0.034(10)
N59 0.040(7) 0.028(7) 0.023(7) 0.018(6) 0.001(6) 0.001(6)
N60 0.059(12) 0.035(10) 0.046(12) 0.024(9) -0.002(10) 0.013(9)
N61 0.14(2) 0.047(14) 0.043(13) 0.022(11) -0.032(14) -0.021(14)
N44 0.026(8) 0.024(8) 0.019(7) 0.003(6) 0.007(6) 0.012(6)
N45 0.026(8) 0.029(9) 0.036(9) 0.018(7) 0.006(7) 0.008(7)
N46 0.051(11) 0.094(16) 0.036(11) 0.027(11) 0.027(9) 0.034(11)
N50 0.047(10) 0.019(8) 0.022(8) 0.007(7) 0.009(7) 0.005(7)
N51 0.039(9) 0.035(10) 0.027(10) 0.009(8) 0.003(7) 0.004(8)
N52 0.114(19) 0.055(13) 0.024(11) -0.002(10) 0.013(11) 0.015(13)
N53 0.035(9) 0.035(9) 0.022(8) 0.010(7) 0.004(7) 0.010(7)
N54 0.044(10) 0.034(10) 0.043(10) 0.025(8) 0.014(8) 0.015(8)
N55 0.036(11) 0.12(2) 0.066(14) 0.068(15) 0.014(10) 0.008(12)
N38 0.032(8) 0.034(9) 0.015(7) 0.006(7) 0.011(6) 0.017(7)
N39 0.029(9) 0.037(10) 0.037(10) 0.021(8) -0.004(8) 0.004(7)
N40 0.039(10) 0.080(15) 0.035(10) 0.020(10) 0.021(9) 0.004(10)
N56 0.030(8) 0.033(9) 0.024(8) 0.005(7) -0.001(6) 0.012(7)
N57 0.054(11) 0.029(9) 0.028(9) 0.004(7) 0.001(8) 0.021(8)
N58 0.077(12) 0.055(11) 0.057(11) 0.024(9) 0.005(9) 0.040(10)
N62 0.034(9) 0.023(8) 0.032(9) 0.007(7) 0.009(7) -0.002(7)
N63 0.052(11) 0.038(10) 0.020(8) 0.017(7) 0.007(7) 0.016(8)
N64 0.047(10) 0.030(9) 0.038(10) -0.002(8) 0.013(8) 0.015(8)
N65 0.060(12) 0.034(10) 0.032(10) 0.008(8) 0.017(8) 0.015(9)
N66 0.057(11) 0.020(8) 0.013(7) 0.004(7) -0.009(7) -0.002(7)
N67 0.031(9) 0.034(10) 0.033(10) 0.004(8) -0.008(7) 0.005(7)
N68 0.027(9) 0.040(10) 0.048(11) 0.013(9) -0.006(8) 0.013(8)
C15 0.040(12) 0.041(12) 0.024(10) 0.006(9) 0.010(9) 0.017(10)
C16 0.030(12) 0.13(3) 0.077(19) 0.060(19) 0.011(12) 0.032(14)
C17 0.029(11) 0.039(12) 0.037(12) 0.014(10) 0.000(9) 0.002(9)
C18 0.026(11) 0.078(18) 0.045(13) 0.020(13) 0.001(9) -0.002(11)
C19 0.046(13) 0.058(15) 0.043(14) 0.013(12) 0.021(11) 0.005(11)
C20 0.065(16) 0.060(16) 0.041(14) -0.017(12) 0.010(12) 0.022(13)
C21 0.035(10) 0.016(9) 0.041(12) 0.010(9) 0.007(9) 0.001(8)
C22 0.10(2) 0.048(15) 0.040(14) 0.004(12) 0.020(14) 0.032(15)
C23 0.037(8) 0.028(8) 0.036(8) 0.005(7) 0.001(7) -0.002(7)
C24 0.079(14) 0.070(14) 0.046(12) 0.030(11) 0.019(11) -0.011(11)
C25 0.042(12) 0.033(12) 0.040(12) 0.010(10) 0.006(10) 0.005(9)
C26 0.073(18) 0.08(2) 0.028(13) 0.004(13) -0.001(12) 0.011(15)
C27 0.055(14) 0.061(15) 0.023(11) 0.020(11) 0.011(10) 0.015(12)
C28 0.08(2) 0.17(4) 0.12(3) 0.09(3) 0.05(2) 0.07(2)
Gd1 0.0623(9) 0.0453(8) 0.0332(7) 0.0184(6) 0.0112(6) 0.0234(7)
O2 0.068(11) 0.073(12) 0.062(11) 0.031(10) 0.014(9) 0.033(10)
O3 0.080(13) 0.080(14) 0.103(16) 0.037(12) 0.047(12) 0.049(11)
O14 0.033(8) 0.056(10) 0.081(12) 0.014(9) 0.027(8) 0.020(8)
O13 0.090(13) 0.049(10) 0.054(11) 0.007(9) 0.014(9) 0.034(10)
O15 0.077(12) 0.050(11) 0.061(11) 0.012(9) 0.005(9) -0.017(9)
O4 0.135(19) 0.14(2) 0.130(19) 0.103(17) 0.071(16) 0.111(17)
O5 0.16(2) 0.16(2) 0.062(13) 0.064(14) 0.057(13) 0.13(2)
O6 0.179(19) 0.169(19) 0.148(18) 0.090(15) 0.024(14) 0.060(15)
O8 0.092(14) 0.081(14) 0.052(11) 0.014(10) -0.031(10) -0.002(11)
O9 0.112(11) 0.093(10) 0.104(11) 0.031(8) 0.016(8) 0.026(8)
O10 0.090(14) 0.033(9) 0.087(15) 0.012(10) 0.004(11) 0.012(9)
O11 0.053(10) 0.049(10) 0.073(12) 0.026(9) 0.005(9) 0.015(8)
O12 0.091(16) 0.13(2) 0.14(2) 0.066(18) -0.041(15) 0.027(15)
N69 0.066(14) 0.028(10) 0.081(17) 0.012(11) 0.007(12) 0.012(10)
N73 0.074(9) 0.048(9) 0.062(9) 0.025(7) 0.010(7) 0.010(7)
N70 0.115(13) 0.120(13) 0.103(13) 0.039(9) 0.017(9) 0.035(9)
N72 0.071(16) 0.072(17) 0.078(18) 0.035(15) -0.008(14) 0.007(13)
N78 0.096(19) 0.032(12) 0.10(2) -0.001(14) 0.004(16) -0.007(12)
C38 0.076(19) 0.040(15) 0.054(17) 0.001(13) 0.005(14) -0.014(13)
C37 0.10(2) 0.12(3) 0.09(2) 0.06(2) 0.00(2) -0.04(2)
N74 0.18(2) 0.17(2) 0.14(2) 0.030(17) -0.012(16) 0.045(17)
C30 0.16(2) 0.16(2) 0.16(2) 0.052(11) 0.017(10) 0.038(11)
C29 0.08(2) 0.14(3) 0.050(17) 0.010(19) 0.034(16) 0.00(2)
N80 0.21(4) 0.19(4) 0.11(3) 0.09(3) 0.07(3) 0.11(3)
C42 0.08(2) 0.07(2) 0.11(3) 0.05(2) 0.028(19) 0.043(17)
C41 0.15(3) 0.13(3) 0.046(18) 0.03(2) 0.03(2) 0.05(3)
N77 0.22(5) 0.16(4) 0.12(3) -0.02(3) 0.01(3) 0.03(4)
C36 0.112(15) 0.106(15) 0.103(15) 0.024(10) 0.019(10) 0.033(10)
C35 0.066(17) 0.11(2) 0.032(13) 0.006(15) 0.003(12) 0.031(17)
N79 0.21(4) 0.17(4) 0.15(4) 0.07(3) 0.08(3) 0.08(3)
C40 0.12(3) 0.15(4) 0.09(3) 0.07(3) 0.04(2) 0.08(3)
C39 0.21(5) 0.12(3) 0.10(3) 0.05(3) 0.09(3) 0.06(3)
N75 0.24(3) 0.25(3) 0.23(3) 0.069(19) 0.038(19) 0.068(19)
C32 0.103(14) 0.109(14) 0.100(14) 0.023(9) 0.022(9) 0.026(10)
C31 0.051(18) 0.06(2) 0.28(6) -0.05(3) 0.01(3) 0.026(17)
O7 0.18(2) 0.070(14) 0.029(10) 0.014(10) 0.005(12) 0.046(15)
O1 0.077(13) 0.097(15) 0.061(12) 0.038(12) -0.007(10) 0.026(11)
N71 0.082(16) 0.042(13) 0.076(16) 0.016(12) -0.037(13) -0.008(12)
O16 0.164(19) 0.129(18) 0.20(2) 0.039(15) 0.035(16) 0.037(15)
O17 0.29(3) 0.24(3) 0.27(3) 0.081(19) 0.016(19) 0.055(19)

loop_
_atom_type_symbol
_atom_type_description
_atom_type_scat_dispersion_real
_atom_type_scat_dispersion_imag
_atom_type_scat_source
C C 0.0033 0.0016 'International Tables Vol C Tables 4.2.6.8 and 6.1.1.4'
H H 0.0000 0.0000 'International Tables Vol C Tables 4.2.6.8 and 6.1.1.4'
Gd Gd -0.1653 3.9035 'International Tables Vol C Tables 4.2.6.8 and 6.1.1.4'
N N 0.0061 0.0033 'International Tables Vol C Tables 4.2.6.8 and 6.1.1.4'
Ni Ni 0.3393 1.1124 'International Tables Vol C Tables 4.2.6.8 and 6.1.1.4'
O O 0.0106 0.0060 'International Tables Vol C Tables 4.2.6.8 and 6.1.1.4'

loop_
_geom_angle_atom_site_label_1
_geom_angle_atom_site_label_2
_geom_angle_atom_site_label_3
_geom_angle
_geom_angle_site_symmetry_1
_geom_angle_site_symmetry_3
N22 Ni5 N4 90.8(6) . .
N22 Ni5 N25 171.8(7) . .
N22 Ni5 N7 80.2(7) . .
N22 Ni5 N34 93.4(8) . .
N22 Ni5 N33 94.9(8) . .
N25 Ni5 N4 82.6(6) . .
N25 Ni5 N7 93.8(6) . .
N7 Ni5 N4 81.3(5) . .
N34 Ni5 N4 95.9(6) . .
N34 Ni5 N25 92.2(7) . .
N34 Ni5 N7 173.0(7) . .
N33 Ni5 N4 171.6(7) . .
N33 Ni5 N25 91.2(8) . .
N33 Ni5 N7 93.6(7) . .
N33 Ni5 N34 90.0(8) . .
N22 Ni4 N7 80.3(6) . .
N22 Ni4 N10 89.5(6) . .
N22 Ni4 N32 96.9(7) . .
N7 Ni4 N10 81.0(6) . .
N19 Ni4 N22 169.7(7) . .
N19 Ni4 N7 92.4(6) . .
N19 Ni4 N10 82.1(7) . .
N19 Ni4 N32 90.3(8) . .
N19 Ni4 N31 95.0(10) . .
N32 Ni4 N7 89.8(7) . .
N32 Ni4 N10 167.8(7) . .
N31 Ni4 N22 91.6(10) . .
N31 Ni4 N7 170.8(9) . .
N31 Ni4 N10 94.7(8) . .
N31 Ni4 N32 95.5(9) . .
N4 Ni1 N7 81.6(5) . .
N10 Ni1 N4 94.4(6) . .
N10 Ni1 N7 85.3(7) . .
N10 Ni1 N1 176.0(6) . .
N10 Ni1 N13 86.3(6) . .
N1 Ni1 N4 81.9(5) . .
N1 Ni1 N7 95.7(6) . .
N13 Ni1 N4 178.7(6) . .
N13 Ni1 N7 97.4(6) . .
N13 Ni1 N1 97.5(5) . .
N19 Ni3 N10 79.5(7) . .
N19 Ni3 N13 90.8(6) . .
N13 Ni3 N10 80.0(6) . .
N16 Ni3 N10 90.4(8) . .
N16 Ni3 N19 167.6(7) . .
N16 Ni3 N13 80.2(6) . .
N30 Ni3 N10 95.7(8) . .
N30 Ni3 N19 96.5(8) . .
N30 Ni3 N13 170.8(8) . .
N30 Ni3 N16 91.6(8) . .
N29 Ni3 N10 167.8(7) . .
N29 Ni3 N19 88.8(8) . .
N29 Ni3 N13 97.3(7) . .
N29 Ni3 N16 100.9(9) . .
N29 Ni3 N30 88.6(9) . .
N16 Ni2 N13 79.4(6) . .
N28 Ni2 N13 94.3(6) . .
N28 Ni2 N16 91.3(8) . .
Ni4 N22 Ni5 101.9(7) . .
N23 N22 Ni5 122(2) . .
N23 N22 Ni4 129(2) . .
N24 N23 N22 174(3) . .
Ni1 N4 Ni5 98.6(6) . .
N5 N4 Ni5 114.1(10) . .
N5 N4 Ni1 127.3(13) . .
N6 N5 N4 177(2) . .
N26 N25 Ni5 119.5(16) . .
N27 N26 N25 180(3) . .
Ni5 N7 Ni4 97.0(5) . .
Ni5 N7 Ni1 98.6(5) . .
Ni1 N7 Ni4 96.7(6) . .
N8 N7 Ni5 117.0(13) . .
N8 N7 Ni4 116.2(11) . .
N8 N7 Ni1 125.9(11) . .
N9 N8 N7 178(2) . .
Ni4 N10 Ni3 93.1(6) . .
Ni1 N10 Ni4 96.8(7) . .
Ni1 N10 Ni3 96.0(6) . .
N11 N10 Ni4 114.6(14) . .
N11 N10 Ni1 132.2(16) . .
N11 N10 Ni3 116.1(16) . .
N12 N11 N10 178(2) . .
Ni4 N19 Ni3 104.7(7) . .
N20 N19 Ni4 126.0(18) . .
N20 N19 Ni3 128.7(17) . .
N21 N20 N19 178(3) . .
N2 N1 Ni1 123.4(11) . .
N3 N2 N1 178.2(19) . .
Ni1 N13 Ni3 97.7(6) . .
Ni1 N13 Ni2 99.3(6) . .
Ni2 N13 Ni3 95.7(6) . .
N14 N13 Ni1 125.1(12) . .
N14 N13 Ni3 113.1(12) . .
N14 N13 Ni2 120.2(12) . .
N15 N14 N13 179(2) . .
Ni3 N16 Ni2 103.7(8) . .
N17 N16 Ni3 129.3(16) . .
N17 N16 Ni2 126.3(17) . .
N18 N17 N16 175(3) . .
C13 N34 Ni5 168.0(19) . .
C11 N33 Ni5 167(2) . .
C9 N32 Ni4 156(2) . .
C7 N31 Ni4 168(3) . .
C5 N30 Ni3 167(2) . .
C3 N29 Ni3 158(2) . .
C1 N28 Ni2 165.1(17) . .
N34 C13 C14 176(3) . .
N33 C11 C12 173(4) . .
N32 C9 C10 175(3) . .
N31 C7 C8 160(4) . .
N30 C5 C6 174(3) . .
N29 C3 C4 177(3) . .
N28 C1 C2 178(3) . .
N41 Ni6 N35 95.5(5) . .
N41 Ni6 N47 97.3(5) . 2_656
N41 Ni6 N47 177.4(5) . .
N41 Ni6 N44 84.8(5) . 2_656
N41 Ni6 N38 84.7(5) . 2_656
N35 Ni6 N44 179.4(5) . 2_656
N47 Ni6 N35 83.0(5) . .
N47 Ni6 N35 98.6(5) 2_656 .
N47 Ni6 N47 80.9(5) 2_656 .
N47 Ni6 N44 96.7(5) . 2_656
N47 Ni6 N44 81.9(5) 2_656 2_656
N47 Ni6 N38 177.4(5) 2_656 2_656
N47 Ni6 N38 97.2(5) . 2_656
N38 Ni6 N35 82.9(5) 2_656 .
N38 Ni6 N44 96.6(5) 2_656 2_656
N35 Ni7 N47 81.1(5) . .
N59 Ni7 N35 83.1(6) . .
N59 Ni7 N47 94.3(5) . .
N59 Ni7 N44 174.5(6) . .
N44 Ni7 N35 98.2(5) . .
N44 Ni7 N47 80.6(5) . .
N50 Ni7 N35 172.3(6) . .
N50 Ni7 N47 91.2(6) . .
N50 Ni7 N59 97.6(6) . .
N50 Ni7 N44 80.5(5) . .
N50 Ni7 N62 92.9(6) . .
N62 Ni7 N35 94.8(6) . .
N62 Ni7 N47 171.7(5) . .
N62 Ni7 N59 92.3(6) . .
N62 Ni7 N44 93.0(6) . .
N44 Ni8 N41 80.8(5) . 2_656
N50 Ni8 N41 91.7(6) . 2_656
N50 Ni8 N44 79.4(6) . .
N50 Ni8 N53 169.5(6) . .
N53 Ni8 N41 80.1(6) . 2_656
N53 Ni8 N44 92.7(6) . .
N63 Ni8 N41 166.7(5) . 2_656
N63 Ni8 N44 93.3(6) . .
N63 Ni8 N50 99.0(6) . .
N63 Ni8 N53 88.3(6) . .
N64 Ni8 N41 94.4(6) . 2_656
N64 Ni8 N44 167.5(6) . .
N64 Ni8 N50 89.3(6) . .
N64 Ni8 N53 97.8(7) . .
N64 Ni8 N63 93.7(7) . .
N41 Ni9 N38 81.1(5) 2_656 .
N53 Ni9 N41 80.6(5) . 2_656
N53 Ni9 N38 91.6(6) . .
N56 Ni9 N41 93.8(5) . 2_656
N56 Ni9 N53 171.4(6) . .
N56 Ni9 N38 81.1(6) . .
N56 Ni9 N65 92.6(7) . .
N65 Ni9 N41 95.1(6) . 2_656
N65 Ni9 N53 94.4(7) . .
N65 Ni9 N38 172.3(6) . .
N66 Ni9 N41 168.2(6) . 2_656
N66 Ni9 N53 90.2(6) . .
N66 Ni9 N38 92.1(6) . .
N66 Ni9 N56 94.5(6) . .
N66 Ni9 N65 92.8(6) . .
N35 Ni10 N38 80.5(5) 2_656 .
N59 Ni10 N35 82.0(5) 2_656 2_656
N59 Ni10 N38 95.5(6) 2_656 .
N59 Ni10 N67 90.8(6) 2_656 .
N59 Ni10 N68 92.3(6) 2_656 .
N56 Ni10 N35 90.8(6) . 2_656
N56 Ni10 N59 172.3(6) . 2_656
N56 Ni10 N38 80.4(5) . .
N56 Ni10 N67 95.7(6) . .
N56 Ni10 N68 91.7(6) . .
N67 Ni10 N35 167.7(6) . 2_656
N67 Ni10 N38 90.3(6) . .
N67 Ni10 N68 91.8(6) . .
N68 Ni10 N35 98.4(6) . 2_656
N68 Ni10 N38 172.0(6) . .
Ni6 N41 Ni8 97.5(5) . 2_656
Ni6 N41 Ni9 97.7(5) . 2_656
Ni9 N41 Ni8 95.7(5) 2_656 2_656
N42 N41 Ni6 125.8(12) . .
N42 N41 Ni8 115.3(11) . 2_656
N42 N41 Ni9 118.9(12) . 2_656
N43 N42 N41 180(2) . .
Ni6 N35 Ni7 98.6(6) . .
Ni6 N35 Ni10 98.4(5) . 2_656
Ni7 N35 Ni10 95.9(5) . 2_656
N36 N35 Ni6 125.8(11) . .
N36 N35 Ni7 119.4(12) . .
N36 N35 Ni10 113.1(11) . 2_656
N37 N36 N35 176(2) . .
Ni6 N47 Ni6 99.1(5) 2_656 .
Ni6 N47 Ni7 97.3(5) . .
Ni6 N47 Ni7 98.4(5) 2_656 .
N48 N47 Ni6 120.8(11) . .
N48 N47 Ni6 124.3(11) . 2_656
N48 N47 Ni7 111.9(10) . .
N49 N48 N47 178(2) . .
Ni7 N59 Ni10 98.7(6) . 2_656
N60 N59 Ni7 120.1(13) . .
N60 N59 Ni10 117.9(13) . 2_656
N61 N60 N59 180(2) . .
Ni6 N44 Ni8 96.8(5) 2_656 .
Ni7 N44 Ni6 99.2(6) . 2_656
Ni7 N44 Ni8 96.9(5) . .
N45 N44 Ni6 121.4(11) . 2_656
N45 N44 Ni7 120.3(11) . .
N45 N44 Ni8 117.1(11) . .
N46 N45 N44 175.9(19) . .
Ni8 N50 Ni7 102.6(6) . .
N51 N50 Ni7 127.0(13) . .
N51 N50 Ni8 130.4(13) . .
N52 N51 N50 177(2) . .
Ni8 N53 Ni9 103.1(7) . .
N54 N53 Ni8 129.3(13) . .
N54 N53 Ni9 127.3(13) . .
N55 N54 N53 179(3) . .
Ni6 N38 Ni9 96.6(5) 2_656 .
Ni6 N38 Ni10 98.1(6) 2_656 .
Ni10 N38 Ni9 95.8(5) . .
N39 N38 Ni6 129.5(12) . 2_656
N39 N38 Ni9 117.6(12) . .
N39 N38 Ni10 112.9(11) . .
N40 N39 N38 177(2) . .
Ni9 N56 Ni10 102.5(6) . .
N57 N56 Ni9 123.2(14) . .
N57 N56 Ni10 121.8(12) . .
N58 N57 N56 179(2) . .
C15 N62 Ni7 165.0(15) . .
C17 N63 Ni8 162.6(15) . .
C19 N64 Ni8 153.4(19) . .
C21 N65 Ni9 172.3(18) . .
C23 N66 Ni9 161.8(17) . .
C25 N67 Ni10 167.8(17) . .
C27 N68 Ni10 156.8(18) . .
N62 C15 C16 178(2) . .
N63 C17 C18 180(4) . .
N64 C19 C20 175(3) . .
N65 C21 C22 176(2) . .
N66 C23 C24 177(2) . .
N67 C25 C26 177(2) . .
N68 C27 C28 175(3) . .
O2 Gd1 O5 170.1(8) . .
O2 Gd1 O8 73.9(6) . .
O2 Gd1 O11 69.1(6) . .
O2 Gd1 N69 26.3(5) . .
O2 Gd1 N70 150.5(8) . .
O2 Gd1 O7 101.8(7) . .
O14 Gd1 O2 72.4(5) . .
O14 Gd1 O13 51.8(5) . .
O14 Gd1 O5 113.9(7) . .
O14 Gd1 O8 146.1(6) . .
O14 Gd1 O10 119.0(5) . .
O14 Gd1 O11 86.0(6) . .
O14 Gd1 N69 67.5(5) . .
O14 Gd1 N70 95.9(8) . .
O14 Gd1 O7 141.7(6) . .
O14 Gd1 O1 72.5(6) . .
O13 Gd1 O2 115.1(6) . .
O13 Gd1 O5 74.2(8) . .
O13 Gd1 O8 147.1(6) . .
O13 Gd1 O10 74.0(5) . .
O13 Gd1 O11 76.1(5) . .
O13 Gd1 N69 118.8(5) . .
O13 Gd1 N70 73.0(8) . .
O13 Gd1 O7 142.0(6) . .
O4 Gd1 O2 123.7(6) . .
O4 Gd1 O14 75.1(7) . .
O4 Gd1 O13 74.5(7) . .
O4 Gd1 O5 53.9(6) . .
O4 Gd1 O8 128.9(8) . .
O4 Gd1 O10 118.7(7) . .
O4 Gd1 O11 150.6(7) . .
O4 Gd1 N69 98.3(6) . .
O4 Gd1 N70 28.0(7) . .
O4 Gd1 O7 77.9(8) . .
O4 Gd1 O1 74.6(6) . .
O5 Gd1 O8 100.1(8) . .
O5 Gd1 O11 118.0(6) . .
O5 Gd1 N69 147.1(6) . .
O5 Gd1 N70 25.9(7) . .
O5 Gd1 O7 68.4(8) . .
O8 Gd1 N69 83.8(6) . .
O8 Gd1 N70 115.7(8) . .
O8 Gd1 O7 51.0(6) . .
O10 Gd1 O2 117.1(6) . .
O10 Gd1 O5 67.6(6) . .
O10 Gd1 O8 73.9(6) . .
O10 Gd1 O11 52.4(6) . .
O10 Gd1 N69 142.9(6) . .
O10 Gd1 N70 92.4(9) . .
O10 Gd1 O7 97.6(7) . .
O11 Gd1 O8 78.5(5) . .
O11 Gd1 N69 94.8(6) . .
O11 Gd1 N70 138.6(8) . .
O11 Gd1 O7 128.4(6) . .
N70 Gd1 N69 124.2(8) . .
O7 Gd1 N69 90.5(7) . .
O7 Gd1 N70 70.3(8) . .
O1 Gd1 O2 52.4(5) . .
O1 Gd1 O13 121.2(6) . .
O1 Gd1 O5 120.7(6) . .
O1 Gd1 O8 90.0(7) . .
O1 Gd1 O10 163.3(6) . .
O1 Gd1 O11 121.2(6) . .
O1 Gd1 N69 26.4(4) . .
O1 Gd1 N70 98.5(8) . .
O1 Gd1 O7 74.5(7) . .
N69 O2 Gd1 93.2(13) . .
N73 O14 Gd1 98.6(13) . .
N73 O13 Gd1 95.6(14) . .
N70 O4 Gd1 92.2(17) . .
N70 O5 Gd1 91.6(19) . .
N71 O8 Gd1 93.4(14) . .
N72 O10 Gd1 95.4(16) . .
N72 O11 Gd1 95.2(15) . .
O2 N69 Gd1 60.5(11) . .
O2 N69 O1 118.1(19) . .
O3 N69 Gd1 171.7(16) . .
O3 N69 O2 121(2) . .
O3 N69 O1 121(2) . .
O1 N69 Gd1 58.7(12) . .
O14 N73 Gd1 56.5(11) . .
O14 N73 O13 114(2) . .
O14 N73 O15 126(2) . .
O13 N73 Gd1 57.6(12) . .
O15 N73 Gd1 175.3(16) . .
O15 N73 O13 120(2) . .
O4 N70 Gd1 59.8(15) . .
O4 N70 O6 115(3) . .
O5 N70 Gd1 62.4(16) . .
O5 N70 O4 122(3) . .
O5 N70 O6 121(3) . .
O6 N70 Gd1 170(3) . .
O10 N72 Gd1 58.2(13) . .
O11 N72 Gd1 58.7(12) . .
O11 N72 O10 117(2) . .
O12 N72 Gd1 178(2) . .
O12 N72 O10 121(3) . .
O12 N72 O11 122(3) . .
N78 C38 C37 174(4) . .
N74 C30 C29 145(5) . .
N80 C42 C41 179(5) . .
N77 C36 C35 177(5) . .
N79 C40 C39 176(5) . .
N75 C32 C31 178(5) . .
N71 O7 Gd1 96.6(15) . .
N69 O1 Gd1 94.9(13) . .
O8 N71 Gd1 59.3(12) . .
O9 N71 Gd1 178(2) . .
O9 N71 O8 118(2) . .
O7 N71 Gd1 59.4(14) . .
O7 N71 O8 118(2) . .
O7 N71 O9 123(2) . .

loop_
_geom_bond_atom_site_label_1
_geom_bond_atom_site_label_2
_geom_bond_distance
_geom_bond_site_symmetry_2
Ni5 N22 2.09(2) .
Ni5 N4 2.130(13) .
Ni5 N25 2.112(18) .
Ni5 N7 2.117(14) .
Ni5 N34 2.103(19) .
Ni5 N33 2.095(19) .
Ni4 N22 2.04(2) .
Ni4 N7 2.164(15) .
Ni4 N10 2.213(18) .
Ni4 N19 1.997(19) .
Ni4 N32 2.056(19) .
Ni4 N31 2.02(3) .
Ni1 N4 2.110(14) .
Ni1 N7 2.124(15) .
Ni1 N10 2.070(19) .
Ni1 N1 2.090(14) .
Ni1 N13 2.083(15) .
Ni3 N10 2.242(17) .
Ni3 N19 2.087(19) .
Ni3 N13 2.173(14) .
Ni3 N16 2.002(19) .
Ni3 N30 2.00(2) .
Ni3 N29 1.99(2) .
Ni2 N13 2.146(15) .
Ni2 N16 2.069(18) .
Ni2 N28 2.023(17) .
N22 N23 1.19(3) .
N23 N24 1.16(3) .
N4 N5 1.25(2) .
N5 N6 1.12(2) .
N25 N26 1.17(2) .
N26 N27 1.14(3) .
N7 N8 1.23(2) .
N8 N9 1.10(2) .
N10 N11 1.17(2) .
N11 N12 1.10(2) .
N19 N20 1.22(3) .
N20 N21 1.15(3) .
N1 N2 1.233(19) .
N2 N3 1.12(2) .
N13 N14 1.24(2) .
N14 N15 1.11(2) .
N16 N17 1.20(2) .
N17 N18 1.13(3) .
N34 C13 1.12(2) .
N33 C11 1.09(3) .
N32 C9 1.12(3) .
N31 C7 1.14(4) .
N30 C5 1.16(3) .
N29 C3 1.14(3) .
N28 C1 1.16(2) .
C13 C14 1.49(3) .
C11 C12 1.45(4) .
C9 C10 1.50(3) .
C7 C8 1.63(5) .
C5 C6 1.57(4) .
C3 C4 1.50(3) .
C1 C2 1.39(3) .
Ni6 N41 2.082(15) .
Ni6 N35 2.112(14) .
Ni6 N47 2.107(13) .
Ni6 N47 2.101(12) 2_656
Ni6 N44 2.134(14) 2_656
Ni6 N38 2.109(14) 2_656
Ni7 N35 2.127(14) .
Ni7 N47 2.175(13) .
Ni7 N59 2.089(14) .
Ni7 N44 2.115(14) .
Ni7 N50 2.068(15) .
Ni7 N62 2.077(16) .
Ni8 N41 2.208(13) 2_656
Ni8 N44 2.179(14) .
Ni8 N50 2.051(14) .
Ni8 N53 2.059(15) .
Ni8 N63 2.048(17) .
Ni8 N64 2.040(16) .
Ni9 N41 2.167(14) 2_656
Ni9 N53 2.082(15) .
Ni9 N38 2.177(14) .
Ni9 N56 2.047(15) .
Ni9 N65 2.059(17) .
Ni9 N66 2.041(15) .
Ni10 N35 2.156(13) 2_656
Ni10 N59 2.103(16) 2_656
Ni10 N38 2.168(15) .
Ni10 N56 2.087(15) .
Ni10 N67 2.104(18) .
Ni10 N68 2.109(16) .
N41 N42 1.198(19) .
N42 N43 1.16(2) .
N35 N36 1.265(19) .
N36 N37 1.13(2) .
N47 N48 1.252(18) .
N48 N49 1.15(2) .
N59 N60 1.17(2) .
N60 N61 1.13(2) .
N44 N45 1.242(19) .
N45 N46 1.12(2) .
N50 N51 1.18(2) .
N51 N52 1.16(2) .
N53 N54 1.20(2) .
N54 N55 1.12(2) .
N38 N39 1.23(2) .
N39 N40 1.13(2) .
N56 N57 1.20(2) .
N57 N58 1.13(2) .
N62 C15 1.13(2) .
N63 C17 1.15(2) .
N64 C19 1.11(3) .
N65 C21 1.13(2) .
N66 C23 1.12(2) .
N67 C25 1.11(2) .
N68 C27 1.10(2) .
C15 C16 1.41(3) .
C17 C18 1.47(3) .
C19 C20 1.55(3) .
C21 C22 1.46(3) .
C23 C24 1.46(3) .
C25 C26 1.45(3) .
C27 C28 1.39(3) .
Gd1 O2 2.491(17) .
Gd1 O14 2.450(16) .
Gd1 O13 2.464(18) .
Gd1 O4 2.436(17) .
Gd1 O5 2.497(17) .
Gd1 O8 2.52(2) .
Gd1 O10 2.489(18) .
Gd1 O11 2.501(16) .
Gd1 N69 2.86(2) .
Gd1 N70 2.82(3) .
Gd1 O7 2.54(2) .
Gd1 O1 2.451(19) .
O2 N69 1.27(2) .
O3 N69 1.27(2) .
O14 N73 1.24(2) .
O13 N73 1.32(2) .
O15 N73 1.25(2) .
O4 N70 1.32(3) .
O5 N70 1.23(3) .
O6 N70 1.37(4) .
O8 N71 1.35(3) .
O9 N71 1.20(3) .
O10 N72 1.30(3) .
O11 N72 1.29(3) .
O12 N72 1.24(3) .
N69 O1 1.277(16) .
N78 C38 1.21(3) .
C38 C37 1.38(3) .
N74 C30 1.31(5) .
C30 C29 1.41(5) .
N80 C42 1.11(3) .
C42 C41 1.46(4) .
N77 C36 1.23(4) .
C36 C35 1.36(4) .
N79 C40 1.20(4) .
C40 C39 1.40(4) .
N75 C32 1.27(4) .
C32 C31 1.34(4) .
O7 N71 1.20(3) .
